data_7224309
loop_
_publ_author_name
'Daggupati, Ramana Venkata'
'Botla, Vinayak'
'kumar, V Dileep'
'USN, Murthy'
'Chowhan, Raju'
'Malapaka, Chandrasekharam'

_publ_section_title
;
 Hydrophobically directed, catalyst-free, multi-component synthesis of
 functionalized 3, 4-dihydroquinazolin-2(1H)-ones
;
_journal_name_full 'RSC Adv.'
_journal_paper_doi 10.1039/C6RA00381H
_journal_year 2016
_chemical_formula_moiety 'C23 H18 F N3 O'
_chemical_formula_sum 'C23 H18 F N3 O'
_chemical_formula_weight 371.41
_chemical_melting_point 373.1(10)
_chemical_name_common CS1-4FBA
_chemical_name_systematic 3-(4-fluorobenzyl)-4-(1H-indol-3-yl)-3,4-dihydroquinazolin-2(1H)-one
_space_group_IT_number 14
_symmetry_cell_setting monoclinic
_symmetry_Int_Tables_number 14
_symmetry_space_group_name_Hall '-P 2ybc'
_symmetry_space_group_name_H-M 'P 1 21/c 1'
_atom_sites_solution_hydrogens geom
_atom_sites_solution_primary direct
_atom_sites_solution_secondary difmap
_audit_update_record
;
2016-02-03 deposited with the CCDC.
2016-02-15 downloaded from the CCDC.
;
_cell_angle_alpha 90.0000
_cell_angle_beta 111.185(4)
_cell_angle_gamma 90.0000
_cell_formula_units_Z 4
_cell_length_a 9.0737(6)
_cell_length_b 18.0810(11)
_cell_length_c 12.2682(7)
_cell_measurement_reflns_used 14165
_cell_measurement_temperature 293
_cell_measurement_theta_max 27.57
_cell_measurement_theta_min 3.30
_cell_volume 1876.7(2)
_computing_cell_refinement PROCESS-AUTO
_computing_data_collection PROCESS-AUTO
_computing_data_reduction PROCESS-AUTO
_computing_molecular_graphics 'CrystalStructure 4.0'
_computing_publication_material 'CrystalStructure 4.0 (Rigaku, 2010)'
_computing_structure_refinement 'SHELXL97 (Sheldrick, 2008)'
_computing_structure_solution 'SIR92 (Altomare, et al., 1994)'
_diffrn_ambient_temperature 293
_diffrn_detector_area_resol_mean 6.849
_diffrn_measured_fraction_theta_full 0.998
_diffrn_measured_fraction_theta_max 0.998
_diffrn_measurement_device_type 'Rigaku SCX mini'
_diffrn_measurement_method \w
_diffrn_radiation_type 'Mo K\a'
_diffrn_radiation_wavelength 0.71075
_diffrn_reflns_av_R_equivalents 0.0517
_diffrn_reflns_limit_h_max 11
_diffrn_reflns_limit_h_min -11
_diffrn_reflns_limit_k_max 23
_diffrn_reflns_limit_k_min -23
_diffrn_reflns_limit_l_max 15
_diffrn_reflns_limit_l_min -15
_diffrn_reflns_number 18720
_diffrn_reflns_theta_full 27.49
_diffrn_reflns_theta_max 27.48
_diffrn_standards_number 0
_exptl_absorpt_coefficient_mu 0.089
_exptl_absorpt_correction_T_max 0.973
_exptl_absorpt_correction_T_min 0.579
_exptl_absorpt_correction_type multi-scan
_exptl_absorpt_process_details 'REQAB (Rigaku, 1998)'
_exptl_crystal_colour White
_exptl_crystal_density_diffrn 1.314
_exptl_crystal_density_method 'not measured'
_exptl_crystal_description Block
_exptl_crystal_F_000 776.00
_exptl_crystal_recrystallization_method 'Re-crystallisation from solvent: Methanol'
_exptl_crystal_size_max 0.350
_exptl_crystal_size_mid 0.330
_exptl_crystal_size_min 0.310
_refine_diff_density_max 0.220
_refine_diff_density_min -0.270
_refine_ls_extinction_method none
_refine_ls_goodness_of_fit_ref 1.057
_refine_ls_hydrogen_treatment mixed
_refine_ls_number_parameters 257
_refine_ls_number_reflns 4287
_refine_ls_number_restraints 0
_refine_ls_R_factor_gt 0.0546
_refine_ls_shift/su_max 0.001
_refine_ls_structure_factor_coef Fsqd
_refine_ls_weighting_details 'w = 1/[\s^2^(Fo^2^)+(0.1000P)^2^+0.0000P] where P=(Fo^2^+2Fc^2^)/3'
_refine_ls_weighting_scheme calc
_refine_ls_wR_factor_ref 0.1792
_reflns_number_gt 2666
_reflns_number_total 4287
_reflns_threshold_expression F^2^>2.0\s(F^2^)
_cod_data_source_file c6ra00381h2.cif
_cod_data_source_block CS1_in_P21
_cod_depositor_comments
;
The following automatic conversions were performed:

'_chemical_melting_point' value '372.15-374.15' was changed to
'373.1(10)' - the average value was taken and precision was
estimated.

Automatic conversion script
Id: cif_fix_values 4268 2015-11-12 08:31:59Z antanas 
;
_cod_database_code 7224309

loop_
_symmetry_equiv_pos_site_id
_symmetry_equiv_pos_as_xyz
1 +X,+Y,+Z
2 -X,1/2+Y,1/2-Z
3 -X,-Y,-Z
4 +X,1/2-Y,1/2+Z

loop_
_atom_site_label
_atom_site_type_symbol
_atom_site_fract_x
_atom_site_fract_y
_atom_site_fract_z
_atom_site_U_iso_or_equiv
_atom_site_adp_type
_atom_site_occupancy
_atom_site_symmetry_multiplicity
_atom_site_calc_flag
_atom_site_refinement_flags
F1 F -0.0040(3) 0.07528(12) 0.18388(13) 0.1278(8) Uani 1.0 4 d .
O1 O 0.51695(17) -0.01412(7) 0.84947(11) 0.0578(4) Uani 1.0 4 d .
N1 N 0.3358(2) 0.04703(10) 0.90018(14) 0.0511(5) Uani 1.0 4 d .
N2 N 0.36453(18) 0.07260(8) 0.72396(12) 0.0424(4) Uani 1.0 4 d .
N3 N 0.4573(2) 0.31695(9) 0.67032(14) 0.0579(5) Uani 1.0 4 d .
C1 C 0.4119(3) 0.03326(10) 0.82530(15) 0.0437(5) Uani 1.0 4 d .
C2 C 0.2086(2) 0.09545(11) 0.87741(15) 0.0454(5) Uani 1.0 4 d .
C3 C 0.1181(3) 0.09451(13) 0.94720(18) 0.0596(6) Uani 1.0 4 d .
C4 C -0.0066(3) 0.14212(16) 0.9239(2) 0.0743(7) Uani 1.0 4 d .
C5 C -0.0412(3) 0.19113(16) 0.8312(3) 0.0792(8) Uani 1.0 4 d .
C6 C 0.0500(3) 0.19159(12) 0.76232(18) 0.0587(6) Uani 1.0 4 d .
C7 C 0.1751(2) 0.14329(10) 0.78391(15) 0.0431(5) Uani 1.0 4 d .
C8 C 0.2722(2) 0.14186(9) 0.70620(14) 0.0415(5) Uani 1.0 4 d .
C9 C 0.3716(3) 0.20955(9) 0.71636(15) 0.0421(5) Uani 1.0 4 d .
C10 C 0.5026(2) 0.23454(10) 0.81557(15) 0.0427(5) Uani 1.0 4 d .
C11 C 0.5804(3) 0.20806(11) 0.92936(16) 0.0499(5) Uani 1.0 4 d .
C12 C 0.7017(3) 0.24884(12) 1.0045(2) 0.0638(6) Uani 1.0 4 d .
C13 C 0.7507(3) 0.31488(13) 0.9695(3) 0.0743(8) Uani 1.0 4 d .
C14 C 0.6784(3) 0.34169(12) 0.8592(3) 0.0663(7) Uani 1.0 4 d .
C15 C 0.5533(3) 0.30191(10) 0.78302(18) 0.0499(5) Uani 1.0 4 d .
C16 C 0.3497(3) 0.26163(11) 0.63160(17) 0.0532(6) Uani 1.0 4 d .
C17 C 0.4417(3) 0.05900(11) 0.63936(16) 0.0521(5) Uani 1.0 4 d .
C18 C 0.3254(3) 0.06175(9) 0.51575(15) 0.0478(5) Uani 1.0 4 d .
C19 C 0.1968(4) 0.01513(14) 0.4778(2) 0.0970(11) Uani 1.0 4 d .
C20 C 0.0864(5) 0.01967(17) 0.3662(3) 0.1195(14) Uani 1.0 4 d .
C21 C 0.1064(4) 0.07028(15) 0.29321(19) 0.0779(8) Uani 1.0 4 d .
C22 C 0.2278(3) 0.11764(14) 0.32587(19) 0.0727(7) Uani 1.0 4 d .
C23 C 0.3386(3) 0.11300(13) 0.43780(18) 0.0626(6) Uani 1.0 4 d .
H1 H 0.367(3) 0.0244(14) 0.968(3) 0.085(8) Uiso 1.0 4 d .
H3 H 0.4640 0.3551 0.6306 0.0695 Uiso 1.0 4 calc R
H3A H 0.1419 0.0617 1.0096 0.0715 Uiso 1.0 4 calc R
H4 H -0.0683 0.1416 0.9702 0.0892 Uiso 1.0 4 calc R
H5 H -0.1257 0.2237 0.8155 0.0950 Uiso 1.0 4 calc R
H6 H 0.0269 0.2249 0.7006 0.0705 Uiso 1.0 4 calc R
H8 H 0.1966 0.1407 0.6255 0.0498 Uiso 1.0 4 calc R
H11 H 0.5502 0.1636 0.9533 0.0598 Uiso 1.0 4 calc R
H12 H 0.7527 0.2321 1.0806 0.0766 Uiso 1.0 4 calc R
H13 H 0.8342 0.3411 1.0224 0.0892 Uiso 1.0 4 calc R
H14 H 0.7122 0.3854 0.8358 0.0795 Uiso 1.0 4 calc R
H16 H 0.2717 0.2596 0.5574 0.0639 Uiso 1.0 4 calc R
H17A H 0.4921 0.0108 0.6542 0.0625 Uiso 1.0 4 calc R
H17B H 0.5232 0.0959 0.6494 0.0625 Uiso 1.0 4 calc R
H19 H 0.1842 -0.0203 0.5288 0.1164 Uiso 1.0 4 calc R
H20 H -0.0004 -0.0118 0.3420 0.1434 Uiso 1.0 4 calc R
H22 H 0.2374 0.1532 0.2740 0.0872 Uiso 1.0 4 calc R
H23 H 0.4239 0.1454 0.4607 0.0751 Uiso 1.0 4 calc R

loop_
_atom_site_aniso_label
_atom_site_aniso_U_11
_atom_site_aniso_U_22
_atom_site_aniso_U_33
_atom_site_aniso_U_12
_atom_site_aniso_U_13
_atom_site_aniso_U_23
F1 0.1450(17) 0.1604(18) 0.0452(9) -0.0450(14) -0.0051(10) 0.0159(10)
O1 0.0718(10) 0.0510(8) 0.0472(8) 0.0224(7) 0.0172(7) 0.0083(7)
N1 0.0581(11) 0.0578(10) 0.0357(9) 0.0141(8) 0.0147(8) 0.0120(8)
N2 0.0549(10) 0.0372(8) 0.0309(8) 0.0108(7) 0.0105(7) -0.0001(6)
N3 0.0830(13) 0.0429(10) 0.0486(10) 0.0008(9) 0.0248(9) 0.0075(8)
C1 0.0512(11) 0.0379(10) 0.0354(10) 0.0060(9) 0.0076(9) -0.0006(8)
C2 0.0429(10) 0.0522(11) 0.0353(10) 0.0012(9) 0.0070(8) -0.0032(8)
C3 0.0577(13) 0.0752(15) 0.0442(12) -0.0005(12) 0.0164(10) -0.0004(11)
C4 0.0577(14) 0.108(2) 0.0619(15) 0.0120(14) 0.0267(12) -0.0005(14)
C5 0.0574(14) 0.103(2) 0.0740(17) 0.0314(14) 0.0203(13) 0.0015(15)
C6 0.0508(12) 0.0686(14) 0.0491(12) 0.0169(10) 0.0088(10) 0.0024(10)
C7 0.0418(10) 0.0467(11) 0.0324(9) 0.0041(8) 0.0032(8) -0.0046(8)
C8 0.0474(10) 0.0406(10) 0.0281(9) 0.0081(8) 0.0034(8) -0.0014(7)
C9 0.0528(11) 0.0384(9) 0.0332(9) 0.0075(8) 0.0132(8) -0.0016(8)
C10 0.0470(11) 0.0391(10) 0.0410(10) 0.0079(8) 0.0148(9) -0.0026(8)
C11 0.0510(11) 0.0480(11) 0.0440(11) 0.0044(9) 0.0092(9) 0.0006(9)
C12 0.0593(13) 0.0595(14) 0.0534(13) -0.0001(11) -0.0029(11) 0.0023(11)
C13 0.0609(14) 0.0623(15) 0.0781(17) -0.0102(11) -0.0009(13) -0.0046(13)
C14 0.0673(15) 0.0476(12) 0.0770(17) -0.0077(11) 0.0179(13) -0.0010(11)
C15 0.0591(12) 0.0415(11) 0.0513(12) 0.0044(9) 0.0226(10) -0.0008(9)
C16 0.0730(14) 0.0443(11) 0.0376(10) 0.0082(10) 0.0142(10) 0.0027(9)
C17 0.0658(13) 0.0488(11) 0.0429(11) 0.0108(10) 0.0212(10) -0.0005(9)
C18 0.0726(14) 0.0360(10) 0.0363(10) 0.0034(9) 0.0215(10) -0.0025(8)
C19 0.161(3) 0.0615(15) 0.0445(13) -0.0559(17) 0.0089(16) 0.0095(11)
C20 0.171(4) 0.100(3) 0.0520(16) -0.083(3) -0.0016(18) 0.0010(15)
C21 0.105(2) 0.0813(18) 0.0345(12) -0.0212(15) 0.0096(12) 0.0059(11)
C22 0.0971(19) 0.0752(16) 0.0478(13) -0.0094(14) 0.0287(13) 0.0203(12)
C23 0.0737(15) 0.0678(14) 0.0499(13) -0.0127(12) 0.0267(11) 0.0088(11)

loop_
_atom_type_symbol
_atom_type_description
_atom_type_scat_dispersion_real
_atom_type_scat_dispersion_imag
_atom_type_scat_source
O O 0.0106 0.0060
;
International Tables for Crystallography
(1992, Vol. C, Tables 4.2.6.8 and 6.1.1.4)
;
N N 0.0061 0.0033
;
International Tables for Crystallography
(1992, Vol. C, Tables 4.2.6.8 and 6.1.1.4)
;
C C 0.0033 0.0016
;
International Tables for Crystallography
(1992, Vol. C, Tables 4.2.6.8 and 6.1.1.4)
;
H H 0.0000 0.0000
;
International Tables for Crystallography
(1992, Vol. C, Table 6.1.1.4)
;
F F 0.0171 0.0103
;
International Tables for Crystallography
(1992, Vol. C, Tables 4.2.6.8 and 6.1.1.4)
;

loop_
_geom_angle_atom_site_label_1
_geom_angle_atom_site_label_2
_geom_angle_atom_site_label_3
_geom_angle
_geom_angle_publ_flag
C1 N1 C2 124.51(17) yes
C1 N2 C8 123.56(17) yes
C1 N2 C17 118.99(16) yes
C8 N2 C17 115.31(15) yes
C15 N3 C16 108.76(17) yes
O1 C1 N1 120.13(17) yes
O1 C1 N2 122.9(2) yes
N1 C1 N2 116.92(17) yes
N1 C2 C3 120.12(18) yes
N1 C2 C7 118.5(2) yes
C3 C2 C7 121.34(19) yes
C2 C3 C4 119.6(3) yes
C3 C4 C5 119.9(3) yes
C4 C5 C6 119.9(3) yes
C5 C6 C7 120.8(2) yes
C2 C7 C6 118.4(2) yes
C2 C7 C8 120.61(17) yes
C6 C7 C8 121.02(17) yes
N2 C8 C7 110.44(15) yes
N2 C8 C9 112.80(16) yes
C7 C8 C9 113.79(16) yes
C8 C9 C10 128.16(16) yes
C8 C9 C16 125.66(15) yes
C10 C9 C16 106.14(16) yes
C9 C10 C11 134.68(18) yes
C9 C10 C15 106.69(15) yes
C11 C10 C15 118.61(16) yes
C10 C11 C12 118.7(2) yes
C11 C12 C13 121.5(2) yes
C12 C13 C14 121.2(2) yes
C13 C14 C15 118.0(3) yes
N3 C15 C10 107.70(16) yes
N3 C15 C14 130.3(2) yes
C10 C15 C14 122.02(19) yes
N3 C16 C9 110.70(16) yes
N2 C17 C18 111.53(18) yes
C17 C18 C19 121.43(19) yes
C17 C18 C23 121.38(18) yes
C19 C18 C23 117.12(18) yes
C18 C19 C20 121.5(3) yes
C19 C20 C21 118.8(3) yes
F1 C21 C20 118.5(3) yes
F1 C21 C22 119.2(3) yes
C20 C21 C22 122.3(3) yes
C21 C22 C23 119.0(3) yes
C18 C23 C22 121.4(3) yes
C1 N1 H1 119(2) no
C2 N1 H1 116(2) no
C15 N3 H3 125.615 no
C16 N3 H3 125.623 no
C2 C3 H3A 120.195 no
C4 C3 H3A 120.185 no
C3 C4 H4 120.035 no
C5 C4 H4 120.030 no
C4 C5 H5 120.050 no
C6 C5 H5 120.031 no
C5 C6 H6 119.586 no
C7 C6 H6 119.599 no
N2 C8 H8 106.414 no
C7 C8 H8 106.408 no
C9 C8 H8 106.416 no
C10 C11 H11 120.661 no
C12 C11 H11 120.658 no
C11 C12 H12 119.245 no
C13 C12 H12 119.260 no
C12 C13 H13 119.400 no
C14 C13 H13 119.403 no
C13 C14 H14 121.012 no
C15 C14 H14 121.013 no
N3 C16 H16 124.656 no
C9 C16 H16 124.640 no
N2 C17 H17A 109.315 no
N2 C17 H17B 109.326 no
C18 C17 H17A 109.316 no
C18 C17 H17B 109.317 no
H17A C17 H17B 107.963 no
C18 C19 H19 119.229 no
C20 C19 H19 119.229 no
C19 C20 H20 120.623 no
C21 C20 H20 120.621 no
C21 C22 H22 120.528 no
C23 C22 H22 120.518 no
C18 C23 H23 119.325 no
C22 C23 H23 119.317 no

loop_
_geom_bond_atom_site_label_1
_geom_bond_atom_site_label_2
_geom_bond_distance
_geom_bond_publ_flag
F1 C21 1.357(3) yes
O1 C1 1.235(3) yes
N1 C1 1.357(3) yes
N1 C2 1.394(3) yes
N2 C1 1.360(3) yes
N2 C8 1.478(3) yes
N2 C17 1.468(3) yes
N3 C15 1.369(3) yes
N3 C16 1.358(3) yes
C2 C3 1.385(4) yes
C2 C7 1.380(3) yes
C3 C4 1.367(4) yes
C4 C5 1.385(4) yes
C5 C6 1.380(4) yes
C6 C7 1.380(3) yes
C7 C8 1.514(3) yes
C8 C9 1.499(3) yes
C9 C10 1.433(3) yes
C9 C16 1.363(3) yes
C10 C11 1.401(3) yes
C10 C15 1.410(3) yes
C11 C12 1.368(3) yes
C12 C13 1.395(4) yes
C13 C14 1.362(4) yes
C14 C15 1.383(3) yes
C17 C18 1.503(3) yes
C18 C19 1.377(4) yes
C18 C23 1.368(3) yes
C19 C20 1.375(4) yes
C20 C21 1.338(5) yes
C21 C22 1.337(4) yes
C22 C23 1.380(3) yes
N1 H1 0.88(3) no
N3 H3 0.860 no
C3 H3A 0.930 no
C4 H4 0.930 no
C5 H5 0.930 no
C6 H6 0.930 no
C8 H8 0.980 no
C11 H11 0.930 no
C12 H12 0.930 no
C13 H13 0.930 no
C14 H14 0.930 no
C16 H16 0.930 no
C17 H17A 0.970 no
C17 H17B 0.970 no
C19 H19 0.930 no
C20 H20 0.930 no
C22 H22 0.930 no
C23 H23 0.930 no

loop_
_geom_contact_atom_site_label_1
_geom_contact_atom_site_label_2
_geom_contact_distance
_geom_contact_publ_flag
_geom_contact_site_symmetry_2
F1 C19 3.571(3) no .
F1 C23 3.582(3) no .
O1 C2 3.544(3) no .
O1 C17 2.754(3) no .
N1 C8 2.818(3) no .
N1 C11 3.599(3) no .
N2 C2 2.764(3) no .
N2 C10 3.223(3) no .
N2 C11 3.552(3) no .
N2 C16 3.588(3) no .
N2 C19 3.033(3) no .
N2 C23 3.509(3) no .
N3 C11 3.558(3) no .
C1 C7 2.836(3) no .
C1 C9 3.424(3) no .
C1 C11 3.542(3) no .
C2 C5 2.743(4) no .
C2 C9 3.530(3) no .
C3 C6 2.756(3) no .
C4 C7 2.778(4) no .
C6 C9 3.182(4) no .
C7 C10 3.297(3) no .
C7 C16 3.566(4) no .
C8 C11 3.349(3) no .
C8 C18 2.933(3) no .
C8 C19 3.491(3) no .
C8 C23 3.593(4) no .
C9 C17 3.023(3) no .
C9 C18 3.554(3) no .
C10 C13 2.770(3) no .
C11 C14 2.815(4) no .
C12 C15 2.733(3) no .
C14 C16 3.574(3) no .
C16 C23 3.565(4) no .
C18 C21 2.739(3) no .
C19 C22 2.714(4) no .
C20 C23 2.720(5) no .
F1 N1 3.574(3) no 3_556
F1 C2 3.540(3) no 3_556
F1 C3 3.479(4) no 1_554
F1 C3 3.447(3) no 3_556
F1 C4 3.403(4) no 1_554
O1 N1 2.934(2) no 3_657
O1 N3 3.080(2) no 2_646
N1 F1 3.574(3) no 3_556
N1 O1 2.934(2) no 3_657
N1 N1 3.534(3) no 3_657
N3 O1 3.080(2) no 2_656
N3 C11 3.547(3) no 4_554
N3 C22 3.500(4) no 4_555
C2 F1 3.540(3) no 3_556
C3 F1 3.479(4) no 1_556
C3 F1 3.447(3) no 3_556
C3 C16 3.587(3) no 4_555
C4 F1 3.403(4) no 1_556
C11 N3 3.547(3) no 4_555
C15 C22 3.499(4) no 4_555
C15 C23 3.527(4) no 4_555
C16 C3 3.587(3) no 4_554
C22 N3 3.500(4) no 4_554
C22 C15 3.499(4) no 4_554
C23 C15 3.527(4) no 4_554
F1 H20 2.4897 no .
F1 H22 2.5006 no .
O1 H1 2.42(4) no .
O1 H11 3.4305 no .
O1 H17A 2.3670 no .
O1 H17B 3.1756 no .
N1 H3A 2.5833 no .
N1 H8 3.5694 no .
N1 H11 2.7815 no .
N2 H1 3.11(3) no .
N2 H11 3.1687 no .
N2 H19 2.8981 no .
N3 H14 2.7585 no .
C1 H8 3.1835 no .
C1 H11 2.8592 no .
C1 H17A 2.4908 no .
C1 H17B 2.9209 no .
C2 H4 3.2204 no .
C2 H6 3.2118 no .
C2 H8 3.1604 no .
C2 H11 3.1474 no .
C3 H1 2.52(3) no .
C3 H5 3.2212 no .
C4 H6 3.2310 no .
C5 H3A 3.2244 no .
C6 H4 3.2329 no .
C6 H8 2.6549 no .
C7 H1 3.15(3) no .
C7 H3A 3.2457 no .
C7 H5 3.2369 no .
C7 H11 3.3051 no .
C8 H6 2.6650 no .
C8 H11 3.1909 no .
C8 H16 2.8024 no .
C8 H17A 3.3049 no .
C8 H17B 2.7397 no .
C8 H19 3.5654 no .
C9 H3 3.0622 no .
C9 H6 3.0761 no .
C9 H11 2.8916 no .
C9 H17B 2.7571 no .
C9 H23 3.5338 no .
C10 H3 3.0746 no .
C10 H8 3.3686 no .
C10 H12 3.2235 no .
C10 H14 3.2832 no .
C10 H16 3.1350 no .
C10 H17B 3.2781 no .
C11 H13 3.2391 no .
C12 H14 3.2452 no .
C13 H11 3.2507 no .
C14 H3 2.7867 no .
C14 H12 3.2300 no .
C15 H11 3.2648 no .
C15 H13 3.1961 no .
C15 H16 3.1087 no .
C16 H6 3.3953 no .
C16 H8 2.5774 no .
C16 H17B 3.3548 no .
C16 H23 3.2080 no .
C17 H8 2.6234 no .
C17 H19 2.6577 no .
C17 H23 2.6489 no .
C18 H8 2.5198 no .
C18 H20 3.2401 no .
C18 H22 3.2331 no .
C19 H8 2.9048 no .
C19 H17A 2.7716 no .
C19 H17B 3.2913 no .
C19 H23 3.1865 no .
C20 H22 3.1780 no .
C21 H19 3.1707 no .
C21 H23 3.1761 no .
C22 H20 3.1784 no .
C23 H8 3.0585 no .
C23 H16 3.1919 no .
C23 H17A 3.1193 no .
C23 H17B 2.5493 no .
C23 H19 3.1845 no .
H1 H3A 2.3774 no .
H1 H11 3.0553 no .
H3 H14 2.7588 no .
H3 H16 2.3888 no .
H3A H4 2.3004 no .
H4 H5 2.3161 no .
H5 H6 2.3050 no .
H6 H8 2.5621 no .
H6 H16 3.3512 no .
H8 H16 2.4887 no .
H8 H17A 3.4846 no .
H8 H17B 2.9817 no .
H8 H19 3.1288 no .
H8 H23 3.3714 no .
H11 H12 2.2968 no .
H12 H13 2.3059 no .
H13 H14 2.2977 no .
H16 H23 2.9607 no .
H17A H19 2.7173 no .
H17A H23 3.2984 no .
H17B H19 3.5739 no .
H17B H23 2.3381 no .
H19 H20 2.3032 no .
H22 H23 2.3082 no .
F1 H3A 2.9043 no 1_554
F1 H3A 3.3444 no 3_556
F1 H4 2.7468 no 1_554
F1 H12 3.5354 no 1_454
O1 H1 2.11(3) no 3_657
O1 H3 2.3764 no 2_646
O1 H3A 3.0727 no 3_657
O1 H14 3.0614 no 2_646
N1 H1 2.90(3) no 3_657
N1 H3 3.1774 no 4_555
N1 H20 3.4582 no 3_556
N2 H14 3.4796 no 2_646
N2 H20 3.2933 no 3_556
N3 H3A 3.5796 no 4_554
N3 H11 3.0888 no 4_554
N3 H12 3.3644 no 4_554
N3 H22 2.7798 no 4_555
C1 H1 2.80(3) no 3_657
C1 H3 3.3899 no 2_646
C1 H14 3.2727 no 2_646
C1 H20 3.5730 no 3_556
C2 H3 3.2578 no 4_555
C2 H16 3.3413 no 4_555
C2 H20 3.0698 no 3_556
C3 H3 3.2618 no 4_555
C3 H16 3.0612 no 4_555
C4 H16 3.0384 no 4_555
C5 H12 3.2744 no 4_454
C5 H13 3.5881 no 4_454
C5 H16 3.2954 no 4_555
C6 H12 3.1309 no 4_454
C6 H13 2.9461 no 4_454
C6 H16 3.5595 no 4_555
C6 H20 3.4620 no 3_556
C6 H22 3.2578 no 4_555
C7 H13 3.5731 no 4_454
C7 H20 2.9627 no 3_556
C8 H20 3.3022 no 3_556
C9 H22 2.9614 no 4_555
C10 H5 3.3791 no 1_655
C10 H22 3.0477 no 4_555
C10 H23 3.0511 no 4_555
C11 H3 3.2250 no 4_555
C11 H4 3.2716 no 1_655
C11 H5 3.4406 no 1_655
C11 H23 3.0949 no 4_555
C12 H4 2.9878 no 1_655
C12 H5 3.2649 no 1_655
C12 H5 3.5969 no 4_655
C12 H6 3.0964 no 4_655
C12 H23 3.0530 no 4_555
C13 H4 3.5363 no 1_655
C13 H5 3.0130 no 1_655
C13 H6 3.1144 no 4_655
C13 H19 3.0375 no 2_656
C13 H23 3.0144 no 4_555
C14 H5 2.9474 no 1_655
C14 H17A 3.4045 no 2_656
C14 H19 2.9046 no 2_656
C14 H23 3.0024 no 4_555
C15 H5 3.1314 no 1_655
C15 H22 2.9429 no 4_555
C15 H23 2.9805 no 4_555
C16 H11 3.5768 no 4_554
C16 H22 2.7841 no 4_555
C17 H14 3.4931 no 2_646
C18 H17A 3.3626 no 3_656
C19 H13 3.1595 no 2_646
C19 H14 3.1700 no 2_646
C19 H19 3.4299 no 3_556
C19 H20 3.3039 no 3_556
C20 H13 3.4786 no 2_646
C20 H19 3.1590 no 3_556
C22 H6 3.4305 no 4_554
C22 H17A 3.3861 no 3_656
C23 H17A 3.1463 no 3_656
H1 O1 2.11(3) no 3_657
H1 N1 2.90(3) no 3_657
H1 C1 2.80(3) no 3_657
H1 H1 2.41(4) no 3_657
H1 H3 2.8666 no 4_555
H1 H11 3.5398 no 3_657
H3 O1 2.3764 no 2_656
H3 N1 3.1774 no 4_554
H3 C1 3.3899 no 2_656
H3 C2 3.2578 no 4_554
H3 C3 3.2618 no 4_554
H3 C11 3.2250 no 4_554
H3 H1 2.8666 no 4_554
H3 H3A 3.1417 no 4_554
H3 H11 2.5853 no 4_554
H3 H12 3.3002 no 4_554
H3 H22 3.1565 no 4_555
H3A F1 2.9043 no 1_556
H3A F1 3.3444 no 3_556
H3A O1 3.0727 no 3_657
H3A N3 3.5796 no 4_555
H3A H3 3.1417 no 4_555
H3A H3A 3.3511 no 3_557
H3A H16 3.4171 no 4_555
H3A H22 3.4612 no 1_556
H4 F1 2.7468 no 1_556
H4 C11 3.2716 no 1_455
H4 C12 2.9878 no 1_455
H4 C13 3.5363 no 1_455
H4 H6 3.5777 no 4_555
H4 H11 3.4164 no 1_455
H4 H12 2.9568 no 1_455
H4 H16 3.3863 no 4_555
H5 C10 3.3791 no 1_455
H5 C11 3.4406 no 1_455
H5 C12 3.2649 no 1_455
H5 C12 3.5969 no 4_454
H5 C13 3.0130 no 1_455
H5 C14 2.9474 no 1_455
H5 C15 3.1314 no 1_455
H5 H12 2.8036 no 4_454
H5 H13 3.4280 no 1_455
H5 H14 3.3229 no 1_455
H6 C12 3.0964 no 4_454
H6 C13 3.1144 no 4_454
H6 C22 3.4305 no 4_555
H6 H4 3.5777 no 4_554
H6 H12 2.5124 no 4_454
H6 H13 2.5481 no 4_454
H6 H22 2.8424 no 4_555
H8 H13 3.0847 no 4_454
H8 H20 3.0442 no 3_556
H11 N3 3.0888 no 4_555
H11 C16 3.5768 no 4_555
H11 H1 3.5398 no 3_657
H11 H3 2.5853 no 4_555
H11 H4 3.4164 no 1_655
H11 H16 3.5038 no 4_555
H12 F1 3.5354 no 1_656
H12 N3 3.3644 no 4_555
H12 C5 3.2744 no 4_655
H12 C6 3.1309 no 4_655
H12 H3 3.3002 no 4_555
H12 H4 2.9568 no 1_655
H12 H5 2.8036 no 4_655
H12 H6 2.5124 no 4_655
H12 H23 3.5772 no 4_555
H13 C5 3.5881 no 4_655
H13 C6 2.9461 no 4_655
H13 C7 3.5731 no 4_655
H13 C19 3.1595 no 2_656
H13 C20 3.4786 no 2_656
H13 H5 3.4280 no 1_655
H13 H6 2.5481 no 4_655
H13 H8 3.0847 no 4_655
H13 H19 2.5754 no 2_656
H13 H20 3.2092 no 2_656
H13 H23 3.5290 no 4_555
H14 O1 3.0614 no 2_656
H14 N2 3.4796 no 2_656
H14 C1 3.2727 no 2_656
H14 C17 3.4931 no 2_656
H14 C19 3.1700 no 2_656
H14 H5 3.3229 no 1_655
H14 H17A 2.9594 no 2_656
H14 H19 2.3292 no 2_656
H14 H20 3.4481 no 4_655
H14 H23 3.5204 no 4_555
H16 C2 3.3413 no 4_554
H16 C3 3.0612 no 4_554
H16 C4 3.0384 no 4_554
H16 C5 3.2954 no 4_554
H16 C6 3.5595 no 4_554
H16 H3A 3.4171 no 4_554
H16 H4 3.3863 no 4_554
H16 H11 3.5038 no 4_554
H16 H22 3.2008 no 4_555
H17A C14 3.4045 no 2_646
H17A C18 3.3626 no 3_656
H17A C22 3.3861 no 3_656
H17A C23 3.1463 no 3_656
H17A H14 2.9594 no 2_646
H17A H23 3.3643 no 3_656
H19 C13 3.0375 no 2_646
H19 C14 2.9046 no 2_646
H19 C19 3.4299 no 3_556
H19 C20 3.1590 no 3_556
H19 H13 2.5754 no 2_646
H19 H14 2.3292 no 2_646
H19 H19 3.2409 no 3_556
H19 H20 2.7468 no 3_556
H20 N1 3.4582 no 3_556
H20 N2 3.2933 no 3_556
H20 C1 3.5730 no 3_556
H20 C2 3.0698 no 3_556
H20 C6 3.4620 no 3_556
H20 C7 2.9627 no 3_556
H20 C8 3.3022 no 3_556
H20 C19 3.3039 no 3_556
H20 H8 3.0442 no 3_556
H20 H13 3.2092 no 2_646
H20 H14 3.4481 no 4_454
H20 H19 2.7468 no 3_556
H22 N3 2.7798 no 4_554
H22 C6 3.2578 no 4_554
H22 C9 2.9614 no 4_554
H22 C10 3.0477 no 4_554
H22 C15 2.9429 no 4_554
H22 C16 2.7841 no 4_554
H22 H3 3.1565 no 4_554
H22 H3A 3.4612 no 1_554
H22 H6 2.8424 no 4_554
H22 H16 3.2008 no 4_554
H23 C10 3.0511 no 4_554
H23 C11 3.0949 no 4_554
H23 C12 3.0530 no 4_554
H23 C13 3.0144 no 4_554
H23 C14 3.0024 no 4_554
H23 C15 2.9805 no 4_554
H23 H12 3.5772 no 4_554
H23 H13 3.5290 no 4_554
H23 H14 3.5204 no 4_554
H23 H17A 3.3643 no 3_656

loop_
_geom_hbond_atom_site_label_D
_geom_hbond_atom_site_label_H
_geom_hbond_atom_site_label_A
_geom_hbond_site_symmetry_A
_geom_hbond_distance_DA
_geom_hbond_distance_DH
_geom_hbond_distance_HA
_geom_hbond_angle_DHA
_geom_hbond_publ_flag
N1 H1 O1 3_657 2.934(2) 0.879 2.11(3) 156(3) no

loop_
_geom_torsion_atom_site_label_1
_geom_torsion_atom_site_label_2
_geom_torsion_atom_site_label_3
_geom_torsion_atom_site_label_4
_geom_torsion
_geom_torsion_publ_flag
C1 N1 C2 C3 166.49(16) no
C1 N1 C2 C7 -13.0(3) no
C2 N1 C1 O1 -175.28(16) no
C2 N1 C1 N2 3.4(3) no
C1 N2 C8 C7 -27.0(2) no
C1 N2 C8 C9 101.62(19) no
C8 N2 C1 O1 -163.11(15) no
C8 N2 C1 N1 18.2(3) no
C1 N2 C17 C18 141.44(15) no
C17 N2 C1 O1 -0.5(3) no
C17 N2 C1 N1 -179.19(14) no
C8 N2 C17 C18 -54.56(19) no
C17 N2 C8 C7 169.86(12) no
C17 N2 C8 C9 -61.56(17) no
C15 N3 C16 C9 -0.0(3) no
C16 N3 C15 C10 -0.2(3) no
C16 N3 C15 C14 -179.5(3) no
N1 C2 C3 C4 -179.84(15) no
N1 C2 C7 C6 -179.41(14) no
N1 C2 C7 C8 1.4(3) no
C3 C2 C7 C6 1.1(3) no
C3 C2 C7 C8 -178.03(15) no
C7 C2 C3 C4 -0.4(3) no
C2 C3 C4 C5 -0.3(4) no
C3 C4 C5 C6 0.3(4) no
C4 C5 C6 C7 0.5(4) no
C5 C6 C7 C2 -1.2(3) no
C5 C6 C7 C8 177.99(17) no
C2 C7 C8 N2 16.3(2) no
C2 C7 C8 C9 -111.78(17) no
C6 C7 C8 N2 -162.88(15) no
C6 C7 C8 C9 69.07(19) no
N2 C8 C9 C10 -61.2(3) no
N2 C8 C9 C16 121.43(18) no
C7 C8 C9 C10 65.6(3) no
C7 C8 C9 C16 -111.74(19) no
C8 C9 C10 C11 0.2(4) no
C8 C9 C10 C15 -178.13(18) no
C8 C9 C16 N3 178.09(18) no
C10 C9 C16 N3 0.2(3) no
C16 C9 C10 C11 178.0(2) no
C16 C9 C10 C15 -0.3(3) no
C9 C10 C11 C12 -177.8(2) no
C9 C10 C15 N3 0.3(3) no
C9 C10 C15 C14 179.68(19) no
C11 C10 C15 N3 -178.29(18) no
C11 C10 C15 C14 1.0(4) no
C15 C10 C11 C12 0.4(3) no
C10 C11 C12 C13 -1.2(4) no
C11 C12 C13 C14 0.6(4) no
C12 C13 C14 C15 0.8(4) no
C13 C14 C15 N3 177.5(3) no
C13 C14 C15 C10 -1.6(4) no
N2 C17 C18 C19 -58.7(3) no
N2 C17 C18 C23 118.2(2) no
C17 C18 C19 C20 177.2(2) no
C17 C18 C23 C22 -177.08(19) no
C19 C18 C23 C22 -0.1(4) no
C23 C18 C19 C20 0.2(4) no
C18 C19 C20 C21 0.6(5) no
C19 C20 C21 F1 -179.0(3) no
C19 C20 C21 C22 -1.6(5) no
F1 C21 C22 C23 179.1(3) no
C20 C21 C22 C23 1.7(5) no
C21 C22 C23 C18 -0.8(4) no
